data_1516046
loop_
_publ_author_name
'Ota, Kensuke'
'Tanaka, Takayuki'
'Osuka, Atsuhiro'

_publ_section_title
;
 meso-\b Dibenzo[a,g]corannulene-Fused Porphyrins.
;
_journal_issue 11
_journal_name_full 'Organic letters'
_journal_page_first 2974
_journal_page_last 2977
_journal_paper_doi 10.1021/ol501115m
_journal_volume 16
_journal_year 2014
_chemical_formula_moiety 'C92.23 H88.68 N4 O Zn, C3 H7 O, 0.77(C H3)'
_chemical_formula_sum 'C96 H98 N4 O2 Zn'
_chemical_formula_weight 1405.15
_chemical_name_systematic
; 
 ? 
;
_space_group_IT_number 2
_symmetry_cell_setting triclinic
_symmetry_Int_Tables_number 2
_symmetry_space_group_name_Hall '-P 1'
_symmetry_space_group_name_H-M 'P -1'
_atom_sites_solution_hydrogens geom
_atom_sites_solution_primary direct
_atom_sites_solution_secondary difmap
_audit_creation_method SHELXL-97
_cell_angle_alpha 75.421(9)
_cell_angle_beta 83.382(12)
_cell_angle_gamma 87.1181(10)
_cell_formula_units_Z 2
_cell_length_a 9.7687(11)
_cell_length_b 15.6035(15)
_cell_length_c 26.497(2)
_cell_measurement_reflns_used 3965
_cell_measurement_temperature 93(2)
_cell_measurement_theta_max 68.2
_cell_measurement_theta_min 25.3
_cell_volume 3881.8(7)
_computing_structure_refinement 'SHELXL-97 (Sheldrick, 1997)'
_computing_structure_solution 'SHELXS-97 (Sheldrick, 1990)'
_diffrn_ambient_temperature 93(2)
_diffrn_detector_area_resol_mean 5.8140
_diffrn_measured_fraction_theta_full 0.971
_diffrn_measured_fraction_theta_max 0.971
_diffrn_measurement_device_type 'Rigaku XtaLAB P200'
_diffrn_measurement_method \w
_diffrn_radiation_monochromator graphite
_diffrn_radiation_source 'fine-focus sealed tube'
_diffrn_radiation_type CuK\a
_diffrn_radiation_wavelength 1.54187
_diffrn_reflns_av_R_equivalents 0.0342
_diffrn_reflns_av_sigmaI/netI 0.0300
_diffrn_reflns_limit_h_max 11
_diffrn_reflns_limit_h_min -11
_diffrn_reflns_limit_k_max 18
_diffrn_reflns_limit_k_min -18
_diffrn_reflns_limit_l_max 30
_diffrn_reflns_limit_l_min -31
_diffrn_reflns_number 48598
_diffrn_reflns_theta_full 66.00
_diffrn_reflns_theta_max 66.00
_diffrn_reflns_theta_min 6.55
_exptl_absorpt_coefficient_mu 0.839
_exptl_absorpt_correction_T_max 0.9593
_exptl_absorpt_correction_T_min 0.8775
_exptl_absorpt_correction_type multi-scan
_exptl_absorpt_process_details 'REQAB (Rigaku, 1998)'
_exptl_crystal_colour red
_exptl_crystal_density_diffrn 1.202
_exptl_crystal_density_method 'not measured'
_exptl_crystal_description prism
_exptl_crystal_F_000 1496
_exptl_crystal_size_max 0.16
_exptl_crystal_size_mid 0.12
_exptl_crystal_size_min 0.05
_refine_diff_density_max 0.621
_refine_diff_density_min -0.438
_refine_diff_density_rms 0.057
_refine_ls_extinction_method none
_refine_ls_goodness_of_fit_ref 1.002
_refine_ls_hydrogen_treatment constr
_refine_ls_matrix_type full
_refine_ls_number_parameters 1082
_refine_ls_number_reflns 13160
_refine_ls_number_restraints 0
_refine_ls_restrained_S_all 1.002
_refine_ls_R_factor_all 0.0597
_refine_ls_R_factor_gt 0.0561
_refine_ls_shift/su_max 0.018
_refine_ls_shift/su_mean 0.000
_refine_ls_structure_factor_coef Fsqd
_refine_ls_weighting_details 'calc w=1/[\s^2^(Fo^2^)+(0.0771P)^2^+3.9588P] where P=(Fo^2^+2Fc^2^)/3'
_refine_ls_weighting_scheme calc
_refine_ls_wR_factor_gt 0.1464
_refine_ls_wR_factor_ref 0.1500
_reflns_number_gt 12067
_reflns_number_total 13160
_reflns_threshold_expression >2sigma(I)
_cod_data_source_file ol501115m_si_002.cif
_cod_data_source_block 31222ot
_cod_depositor_comments 'Adding full bibliography for 1516044--1516046.cif.'
_cod_original_cell_volume 3881.8(6)
_cod_database_code 1516046

loop_
_symmetry_equiv_pos_as_xyz
'x, y, z'
'-x, -y, -z'

loop_
_atom_site_label
_atom_site_type_symbol
_atom_site_fract_x
_atom_site_fract_y
_atom_site_fract_z
_atom_site_U_iso_or_equiv
_atom_site_adp_type
_atom_site_occupancy
_atom_site_symmetry_multiplicity
_atom_site_calc_flag
_atom_site_refinement_flags
_atom_site_disorder_assembly
_atom_site_disorder_group
C1 C 0.8673(3) 1.17769(15) 0.22668(10) 0.0334(5) Uani 1 1 d . . .
C2 C 0.9027(3) 1.24664(17) 0.24997(10) 0.0387(6) Uani 1 1 d . . .
H1 H 0.8780 1.3077 0.2392 0.046 Uiso 1 1 calc R . .
C3 C 0.9776(3) 1.20857(16) 0.28999(11) 0.0396(6) Uani 1 1 d . . .
H2 H 1.0146 1.2377 0.3127 0.048 Uiso 1 1 calc R . .
C4 C 0.9906(3) 1.11565(16) 0.29162(10) 0.0349(5) Uani 1 1 d . . .
N1 N 0.9258(2) 1.09888(12) 0.25233(8) 0.0325(4) Uani 1 1 d . . .
C5 C 1.0599(3) 1.05290(16) 0.32858(10) 0.0342(5) Uani 1 1 d . . .
C6 C 1.0894(3) 0.96539(15) 0.32678(9) 0.0312(5) Uani 1 1 d . . .
C7 C 1.1710(3) 0.90363(16) 0.36159(10) 0.0346(5) Uani 1 1 d . . .
H3 H 1.2099 0.9139 0.3907 0.042 Uiso 1 1 calc R . .
C8 C 1.1822(3) 0.82830(16) 0.34514(10) 0.0330(5) Uani 1 1 d . . .
H4 H 1.2313 0.7758 0.3603 0.040 Uiso 1 1 calc R . .
N2 N 1.0492(2) 0.92622(12) 0.28995(8) 0.0303(4) Uani 1 1 d . . .
C9 C 1.1058(2) 0.84224(15) 0.30030(9) 0.0301(5) Uani 1 1 d . . .
C10 C 1.0908(2) 0.77917(15) 0.27179(9) 0.0285(5) Uani 1 1 d . . .
C11 C 1.0120(2) 0.79108(14) 0.22955(9) 0.0280(5) Uani 1 1 d . . .
N3 N 0.9333(2) 0.86512(12) 0.21012(7) 0.0277(4) Uani 1 1 d . . .
C12 C 1.0023(2) 0.72760(15) 0.19899(10) 0.0311(5) Uani 1 1 d . . .
H5 H 1.0473 0.6712 0.2040 0.037 Uiso 1 1 calc R . .
C13 C 0.9175(3) 0.76300(15) 0.16206(10) 0.0321(5) Uani 1 1 d . . .
H6 H 0.8914 0.7362 0.1362 0.039 Uiso 1 1 calc R . .
C14 C 0.8739(2) 0.84921(15) 0.16915(9) 0.0279(5) Uani 1 1 d . . .
C15 C 0.7852(2) 0.90760(15) 0.13783(9) 0.0291(5) Uani 1 1 d . . .
C16 C 0.7496(2) 0.99392(15) 0.14165(9) 0.0292(5) Uani 1 1 d . . .
N4 N 0.7951(2) 1.03499(12) 0.17650(7) 0.0272(4) Uani 1 1 d . . .
C17 C 0.6680(3) 1.05603(16) 0.10649(10) 0.0341(5) Uani 1 1 d . . .
H7 H 0.6232 1.0443 0.0790 0.041 Uiso 1 1 calc R . .
C18 C 0.6673(3) 1.13404(16) 0.12001(9) 0.0333(5) Uani 1 1 d . . .
H8 H 0.6219 1.1874 0.1038 0.040 Uiso 1 1 calc R . .
C19 C 0.7477(2) 1.12147(15) 0.16331(9) 0.0298(5) Uani 1 1 d . . .
C20 C 0.7809(3) 1.18833(15) 0.18684(9) 0.0301(5) Uani 1 1 d . . .
Zn1 Zn 0.90029(3) 0.975253(18) 0.239921(11) 0.02733(11) Uani 1 1 d . . .
O1 O 0.72024(19) 0.94183(12) 0.29465(7) 0.0440(5) Uani 1 1 d . . .
C21 C 1.1647(2) 0.69159(15) 0.28800(9) 0.0288(5) Uani 1 1 d . . .
C22 C 1.3079(2) 0.68549(16) 0.28032(9) 0.0311(5) Uani 1 1 d . . .
H9 H 1.3590 0.7377 0.2655 0.037 Uiso 1 1 calc R . .
C23 C 1.3778(2) 0.60429(16) 0.29390(10) 0.0321(5) Uani 1 1 d . . .
C24 C 1.2980(3) 0.52851(15) 0.31586(10) 0.0324(5) Uani 1 1 d . . .
H10 H 1.3437 0.4726 0.3258 0.039 Uiso 1 1 calc R . .
C25 C 1.1550(2) 0.53257(15) 0.32350(9) 0.0296(5) Uani 1 1 d . . .
C26 C 1.0900(2) 0.61524(15) 0.30954(9) 0.0289(5) Uani 1 1 d . . .
H11 H 0.9923 0.6195 0.3149 0.035 Uiso 1 1 calc R . .
C27 C 1.5357(3) 0.59639(18) 0.28612(11) 0.0399(6) Uani 1 1 d . . .
C28 C 1.6020(3) 0.6814(2) 0.25420(14) 0.0606(9) Uani 1 1 d . . .
H12 H 1.5710 0.6967 0.2191 0.091 Uiso 1 1 calc R . .
H13 H 1.7025 0.6732 0.2513 0.091 Uiso 1 1 calc R . .
H14 H 1.5756 0.7292 0.2715 0.091 Uiso 1 1 calc R . .
C29 C 1.5897(3) 0.5735(2) 0.34110(12) 0.0475(7) Uani 1 1 d . . .
H15 H 1.5646 0.6218 0.3582 0.071 Uiso 1 1 calc R . .
H16 H 1.6902 0.5659 0.3371 0.071 Uiso 1 1 calc R . .
H17 H 1.5483 0.5185 0.3626 0.071 Uiso 1 1 calc R . .
C30 C 1.5809(3) 0.5212(2) 0.26031(13) 0.0541(8) Uani 1 1 d . . .
H18 H 1.5404 0.4658 0.2817 0.081 Uiso 1 1 calc R . .
H19 H 1.6816 0.5151 0.2574 0.081 Uiso 1 1 calc R . .
H20 H 1.5496 0.5344 0.2253 0.081 Uiso 1 1 calc R . .
C31 C 1.0649(3) 0.45033(16) 0.34477(10) 0.0346(5) Uani 1 1 d . . .
C32 C 0.9698(3) 0.45954(19) 0.39377(11) 0.0457(7) Uani 1 1 d . . .
H21 H 0.9134 0.5139 0.3851 0.069 Uiso 1 1 calc R . .
H22 H 1.0258 0.4622 0.4217 0.069 Uiso 1 1 calc R . .
H23 H 0.9096 0.4084 0.4057 0.069 Uiso 1 1 calc R . .
C33 C 1.1498(3) 0.36473(17) 0.35991(13) 0.0492(7) Uani 1 1 d . . .
H24 H 1.0878 0.3147 0.3732 0.074 Uiso 1 1 calc R . .
H25 H 1.2073 0.3686 0.3872 0.074 Uiso 1 1 calc R . .
H26 H 1.2088 0.3559 0.3290 0.074 Uiso 1 1 calc R . .
C34 C 0.9763(2) 0.44350(16) 0.30173(10) 0.0323(5) Uani 1 1 d . . .
H27 H 0.9152 0.4958 0.2940 0.049 Uiso 1 1 calc R . .
H28 H 0.9209 0.3901 0.3138 0.049 Uiso 1 1 calc R . .
H29 H 1.0363 0.4402 0.2700 0.049 Uiso 1 1 calc R . .
C35 C 0.7306(3) 0.87603(14) 0.09504(9) 0.0299(5) Uani 1 1 d . . .
C36 C 0.5973(3) 0.84541(15) 0.10082(10) 0.0335(5) Uani 1 1 d . . .
H30 H 0.5389 0.8456 0.1320 0.040 Uiso 1 1 calc R . .
C37 C 0.5475(3) 0.81425(16) 0.06136(10) 0.0363(6) Uani 1 1 d . . .
C38 C 0.6357(3) 0.81624(16) 0.01585(10) 0.0371(6) Uani 1 1 d . . .
H31 H 0.6028 0.7959 -0.0113 0.045 Uiso 1 1 calc R . .
C39 C 0.7693(3) 0.84663(15) 0.00844(10) 0.0354(6) Uani 1 1 d . A .
C40 C 0.8158(3) 0.87615(15) 0.04899(9) 0.0329(5) Uani 1 1 d . . .
H32 H 0.9073 0.8967 0.0451 0.039 Uiso 1 1 calc R . .
C41 C 0.3997(3) 0.7804(2) 0.06908(11) 0.0461(7) Uani 1 1 d . . .
C42 C 0.2994(4) 0.8588(3) 0.06484(18) 0.0744(11) Uani 1 1 d . . .
H33 H 0.2051 0.8383 0.0672 0.112 Uiso 1 1 calc R . .
H34 H 0.3211 0.9017 0.0311 0.112 Uiso 1 1 calc R . .
H35 H 0.3072 0.8870 0.0935 0.112 Uiso 1 1 calc R . .
C43 C 0.3741(4) 0.7297(3) 0.02787(15) 0.0747(11) Uani 1 1 d . . .
H36 H 0.4435 0.6821 0.0282 0.112 Uiso 1 1 calc R . .
H37 H 0.3804 0.7707 -0.0070 0.112 Uiso 1 1 calc R . .
H38 H 0.2820 0.7044 0.0363 0.112 Uiso 1 1 calc R . .
C44 C 0.3707(3) 0.7154(2) 0.12254(13) 0.0533(8) Uani 1 1 d . . .
H39 H 0.4391 0.6667 0.1259 0.080 Uiso 1 1 calc R . .
H40 H 0.2782 0.6918 0.1258 0.080 Uiso 1 1 calc R . .
H41 H 0.3764 0.7461 0.1503 0.080 Uiso 1 1 calc R . .
C45 C 0.8671(3) 0.84659(18) -0.04139(11) 0.0455(7) Uani 1 1 d . . .
C46 C 0.9234(18) 0.9358(10) -0.0664(6) 0.054(3) Uani 0.598(17) 1 d P A 5
H65 H 0.9719 0.9559 -0.0412 0.082 Uiso 0.598(17) 1 calc PR A 5
H66 H 0.8477 0.9775 -0.0773 0.082 Uiso 0.598(17) 1 calc PR A 5
H67 H 0.9878 0.9328 -0.0971 0.082 Uiso 0.598(17) 1 calc PR A 5
C47 C 0.8059(10) 0.8110(8) -0.0815(3) 0.072(3) Uani 0.598(17) 1 d P A 5
H68 H 0.8719 0.8174 -0.1129 0.108 Uiso 0.598(17) 1 calc PR A 5
H69 H 0.7208 0.8443 -0.0908 0.108 Uiso 0.598(17) 1 calc PR A 5
H70 H 0.7852 0.7483 -0.0668 0.108 Uiso 0.598(17) 1 calc PR A 5
C48 C 0.9990(10) 0.7812(6) -0.0252(3) 0.057(2) Uani 0.598(17) 1 d P A 5
H71 H 0.9673 0.7206 -0.0101 0.085 Uiso 0.598(17) 1 calc PR A 5
H72 H 1.0449 0.8012 0.0007 0.085 Uiso 0.598(17) 1 calc PR A 5
H73 H 1.0639 0.7825 -0.0565 0.085 Uiso 0.598(17) 1 calc PR A 5
C100 C 0.7730(13) 0.8735(15) -0.0896(4) 0.082(5) Uani 0.402(17) 1 d P A 6
H74 H 0.8314 0.8774 -0.1228 0.124 Uiso 0.402(17) 1 calc PR A 6
H75 H 0.7273 0.9310 -0.0901 0.124 Uiso 0.402(17) 1 calc PR A 6
H76 H 0.7033 0.8285 -0.0853 0.124 Uiso 0.402(17) 1 calc PR A 6
C101 C 0.9296(19) 0.7636(7) -0.0374(5) 0.064(4) Uani 0.402(17) 1 d P A 6
H77 H 0.9923 0.7643 -0.0691 0.096 Uiso 0.402(17) 1 calc PR A 6
H78 H 0.8588 0.7193 -0.0335 0.096 Uiso 0.402(17) 1 calc PR A 6
H79 H 0.9816 0.7484 -0.0068 0.096 Uiso 0.402(17) 1 calc PR A 6
C102 C 0.962(3) 0.9253(19) -0.0531(9) 0.077(7) Uani 0.402(17) 1 d P A 6
H80 H 1.0270 0.9155 -0.0266 0.116 Uiso 0.402(17) 1 calc PR A 6
H81 H 0.9064 0.9792 -0.0522 0.116 Uiso 0.402(17) 1 calc PR A 6
H82 H 1.0124 0.9320 -0.0879 0.116 Uiso 0.402(17) 1 calc PR A 6
C49 C 0.7152(3) 1.27829(15) 0.16779(9) 0.0296(5) Uani 1 1 d . . .
C50 C 0.5726(3) 1.28932(15) 0.17584(10) 0.0336(5) Uani 1 1 d . . .
H42 H 0.5182 1.2396 0.1933 0.040 Uiso 1 1 calc R . .
C51 C 0.5079(3) 1.37109(16) 0.15899(10) 0.0357(6) Uani 1 1 d . C .
C52 C 0.5918(3) 1.44330(16) 0.13418(10) 0.0370(6) Uani 1 1 d . . .
H43 H 0.5495 1.4999 0.1224 0.044 Uiso 1 1 calc R . .
C53 C 0.7343(3) 1.43508(16) 0.12625(11) 0.0382(6) Uani 1 1 d . B .
C54 C 0.7945(3) 1.35110(16) 0.14288(10) 0.0344(5) Uani 1 1 d . . .
H44 H 0.8917 1.3437 0.1370 0.041 Uiso 1 1 calc R . .
C55 C 0.8250(3) 1.51518(19) 0.10029(16) 0.0690(11) Uani 1 1 d . . .
C56 C 0.7469(9) 1.6041(6) 0.0908(3) 0.0426(17) Uani 0.660(6) 1 d P B 7
H83 H 0.6929 1.6096 0.1234 0.064 Uiso 0.660(6) 1 calc PR B 7
H84 H 0.6850 1.6075 0.0637 0.064 Uiso 0.660(6) 1 calc PR B 7
H85 H 0.8128 1.6522 0.0791 0.064 Uiso 0.660(6) 1 calc PR B 7
C57 C 0.9152(6) 1.5019(3) 0.0565(2) 0.0500(14) Uani 0.660(6) 1 d P B 7
H86 H 0.8607 1.4950 0.0290 0.075 Uiso 0.660(6) 1 calc PR B 7
H87 H 0.9723 1.4484 0.0675 0.075 Uiso 0.660(6) 1 calc PR B 7
H88 H 0.9747 1.5531 0.0428 0.075 Uiso 0.660(6) 1 calc PR B 7
C58 C 0.9258(4) 1.5253(3) 0.14605(17) 0.0408(12) Uani 0.660(6) 1 d P B 7
H89 H 0.9909 1.5730 0.1308 0.061 Uiso 0.660(6) 1 calc PR B 7
H90 H 0.9768 1.4695 0.1580 0.061 Uiso 0.660(6) 1 calc PR B 7
H91 H 0.8680 1.5392 0.1759 0.061 Uiso 0.660(6) 1 calc PR B 7
C106 C 0.7606(10) 1.5340(6) 0.0304(3) 0.051(3) Uani 0.340(6) 1 d P B 8
H92 H 0.6612 1.5470 0.0328 0.076 Uiso 0.340(6) 1 calc PR B 8
H93 H 0.7798 1.4805 0.0176 0.076 Uiso 0.340(6) 1 calc PR B 8
H94 H 0.8090 1.5840 0.0060 0.076 Uiso 0.340(6) 1 calc PR B 8
C107 C 0.9636(11) 1.4914(7) 0.0801(5) 0.049(3) Uani 0.340(6) 1 d P B 8
H95 H 1.0087 1.5445 0.0578 0.073 Uiso 0.340(6) 1 calc PR B 8
H96 H 0.9575 1.4479 0.0596 0.073 Uiso 0.340(6) 1 calc PR B 8
H97 H 1.0175 1.4659 0.1095 0.073 Uiso 0.340(6) 1 calc PR B 8
C108 C 0.7815(18) 1.5883(10) 0.1075(7) 0.048(4) Uani 0.340(6) 1 d P B 8
H98 H 0.8293 1.6360 0.0810 0.072 Uiso 0.340(6) 1 calc PR B 8
H99 H 0.7989 1.5920 0.1426 0.072 Uiso 0.340(6) 1 calc PR B 8
H100 H 0.6822 1.5941 0.1045 0.072 Uiso 0.340(6) 1 calc PR B 8
C59 C 0.3514(3) 1.3831(2) 0.16565(16) 0.0580(9) Uani 1 1 d . . .
C103 C 0.3114(7) 1.3357(4) 0.2341(3) 0.0474(19) Uani 0.434(6) 1 d P C 3
H101 H 0.2113 1.3378 0.2431 0.071 Uiso 0.434(6) 1 calc PR C 3
H102 H 0.3562 1.3692 0.2541 0.071 Uiso 0.434(6) 1 calc PR C 3
H103 H 0.3447 1.2740 0.2427 0.071 Uiso 0.434(6) 1 calc PR C 3
C104 C 0.2833(7) 1.3280(5) 0.1431(4) 0.053(2) Uani 0.434(6) 1 d P C 3
H104 H 0.3237 1.2680 0.1521 0.080 Uiso 0.434(6) 1 calc PR C 3
H105 H 0.2929 1.3509 0.1049 0.080 Uiso 0.434(6) 1 calc PR C 3
H106 H 0.1853 1.3263 0.1564 0.080 Uiso 0.434(6) 1 calc PR C 3
C105 C 0.2991(13) 1.4735(8) 0.1629(5) 0.055(3) Uani 0.434(6) 1 d P C 3
H107 H 0.3113 1.5086 0.1265 0.082 Uiso 0.434(6) 1 calc PR C 3
H108 H 0.3500 1.5004 0.1846 0.082 Uiso 0.434(6) 1 calc PR C 3
H109 H 0.2009 1.4722 0.1759 0.082 Uiso 0.434(6) 1 calc PR C 3
C60 C 0.3076(10) 1.4575(6) 0.1892(3) 0.049(2) Uani 0.566(6) 1 d P C 4
H110 H 0.2086 1.4694 0.1871 0.073 Uiso 0.566(6) 1 calc PR C 4
H111 H 0.3589 1.5103 0.1701 0.073 Uiso 0.566(6) 1 calc PR C 4
H112 H 0.3259 1.4421 0.2260 0.073 Uiso 0.566(6) 1 calc PR C 4
C61 C 0.3098(6) 1.4203(4) 0.1025(2) 0.0525(15) Uani 0.566(6) 1 d P C 4
H113 H 0.3475 1.3788 0.0819 0.079 Uiso 0.566(6) 1 calc PR C 4
H114 H 0.3488 1.4789 0.0869 0.079 Uiso 0.566(6) 1 calc PR C 4
H115 H 0.2093 1.4244 0.1027 0.079 Uiso 0.566(6) 1 calc PR C 4
C62 C 0.2732(5) 1.3023(4) 0.1864(3) 0.0494(15) Uani 0.566(6) 1 d P C 4
H116 H 0.1744 1.3167 0.1865 0.074 Uiso 0.566(6) 1 calc PR C 4
H117 H 0.2943 1.2748 0.2222 0.074 Uiso 0.566(6) 1 calc PR C 4
H118 H 0.2984 1.2610 0.1642 0.074 Uiso 0.566(6) 1 calc PR C 4
C63 C 0.5985(4) 0.9381(3) 0.38063(15) 0.0784(11) Uani 1 1 d . . .
H45 H 0.5932 1.0029 0.3699 0.118 Uiso 1 1 calc R . .
H46 H 0.6083 0.9188 0.4182 0.118 Uiso 1 1 calc R . .
H47 H 0.5143 0.9138 0.3735 0.118 Uiso 1 1 calc R . .
C64 C 0.7207(3) 0.9054(2) 0.35046(11) 0.0490(7) Uani 1 1 d . . .
H48 H 0.8056 0.9260 0.3613 0.059 Uiso 1 1 calc R . .
C65 C 0.7306(4) 0.8066(2) 0.36093(14) 0.0674(10) Uani 1 1 d . . .
H49 H 0.6481 0.7846 0.3510 0.101 Uiso 1 1 calc R . .
H50 H 0.7378 0.7811 0.3983 0.101 Uiso 1 1 calc R . .
H51 H 0.8125 0.7894 0.3403 0.101 Uiso 1 1 calc R . .
C66 C 1.1102(3) 1.08360(15) 0.37247(10) 0.0368(6) Uani 1 1 d . . .
C67 C 1.2473(3) 1.11054(17) 0.36713(11) 0.0404(6) Uani 1 1 d . . .
H52 H 1.3072 1.1027 0.3377 0.048 Uiso 1 1 calc R . .
C68 C 1.3003(3) 1.14916(17) 0.40400(11) 0.0392(6) Uani 1 1 d . . .
C69 C 1.2134(3) 1.14654(16) 0.44846(10) 0.0351(6) Uani 1 1 d . . .
C70 C 1.0765(3) 1.12035(16) 0.45566(10) 0.0363(6) Uani 1 1 d . . .
C71 C 1.0156(3) 1.09292(16) 0.41660(10) 0.0374(6) Uani 1 1 d . . .
C72 C 0.8702(3) 1.09727(17) 0.42203(11) 0.0418(6) Uani 1 1 d . . .
H53 H 0.8222 1.0716 0.4005 0.050 Uiso 1 1 calc R . .
C73 C 0.7944(3) 1.13767(18) 0.45778(11) 0.0417(6) Uani 1 1 d . . .
H54 H 0.6967 1.1389 0.4598 0.050 Uiso 1 1 calc R . .
C74 C 0.8595(3) 1.17726(16) 0.49152(10) 0.0341(5) Uani 1 1 d . . .
C75 C 0.9997(3) 1.16217(16) 0.49082(10) 0.0361(6) Uani 1 1 d . . .
C76 C 1.0917(3) 1.21616(16) 0.50626(9) 0.0320(5) Uani 1 1 d . . .
C77 C 1.0469(3) 1.29199(18) 0.52273(9) 0.0375(6) Uani 1 1 d . . .
C78 C 1.1541(3) 1.35514(17) 0.51791(10) 0.0378(6) Uani 1 1 d . . .
H55 H 1.1352 1.4050 0.5322 0.045 Uiso 1 1 calc R . .
C79 C 1.2831(3) 1.34430(18) 0.49295(10) 0.0409(6) Uani 1 1 d . . .
H56 H 1.3505 1.3873 0.4908 0.049 Uiso 1 1 calc R . .
C80 C 1.3200(3) 1.27215(18) 0.47039(10) 0.0394(6) Uani 1 1 d . . .
C81 C 1.2239(3) 1.20838(16) 0.48149(9) 0.0344(5) Uani 1 1 d . . .
C82 C 1.4202(3) 1.20654(18) 0.39623(11) 0.0411(6) Uani 1 1 d . . .
C83 C 1.4316(3) 1.26676(18) 0.42795(10) 0.0413(6) Uani 1 1 d . . .
C84 C 1.5396(3) 1.3251(2) 0.41524(12) 0.0494(7) Uani 1 1 d . . .
H57 H 1.5465 1.3660 0.4360 0.059 Uiso 1 1 calc R . .
C85 C 1.6360(3) 1.3256(2) 0.37405(14) 0.0564(8) Uani 1 1 d . . .
H58 H 1.7098 1.3658 0.3667 0.068 Uiso 1 1 calc R . .
C86 C 1.6275(3) 1.2680(2) 0.34266(14) 0.0610(9) Uani 1 1 d . . .
H59 H 1.6954 1.2690 0.3138 0.073 Uiso 1 1 calc R . .
C87 C 1.5206(3) 1.2088(2) 0.35289(12) 0.0504(7) Uani 1 1 d . . .
H60 H 1.5147 1.1699 0.3309 0.061 Uiso 1 1 calc R . .
C88 C 0.8061(3) 1.24564(17) 0.51897(10) 0.0385(6) Uani 1 1 d . . .
C89 C 0.8979(3) 1.30335(17) 0.53289(10) 0.0392(6) Uani 1 1 d . . .
C90 C 0.8402(3) 1.37158(19) 0.55522(11) 0.0443(6) Uani 1 1 d . . .
H61 H 0.8998 1.4112 0.5635 0.053 Uiso 1 1 calc R . .
C91 C 0.7001(3) 1.3825(2) 0.56531(12) 0.0500(7) Uani 1 1 d . . .
H62 H 0.6639 1.4291 0.5804 0.060 Uiso 1 1 calc R . .
C92 C 0.6112(3) 1.3249(2) 0.55329(12) 0.0501(7) Uani 1 1 d . . .
H63 H 0.5144 1.3316 0.5609 0.060 Uiso 1 1 calc R . .
C93 C 0.6633(3) 1.25857(19) 0.53053(11) 0.0448(6) Uani 1 1 d . . .
H64 H 0.6013 1.2203 0.5223 0.054 Uiso 1 1 calc R . .
C94 C 0.5101(16) -0.0926(9) 0.2408(7) 0.063(3) Uani 0.540(6) 1 d P D 1
H119 H 0.5275 -0.1366 0.2201 0.094 Uiso 0.540(6) 1 calc PR D 1
H120 H 0.4932 -0.1229 0.2781 0.094 Uiso 0.540(6) 1 calc PR D 1
H121 H 0.5905 -0.0549 0.2353 0.094 Uiso 0.540(6) 1 calc PR D 1
C95 C 0.4054(13) -0.0452(11) 0.2267(6) 0.087(5) Uani 0.540(6) 1 d P D 1
H122 H 0.3405 -0.0718 0.2582 0.104 Uiso 0.540(6) 1 calc PR D 1
C96 C 0.3223(6) -0.0560(4) 0.1886(2) 0.0513(16) Uani 0.540(6) 1 d P D 1
H123 H 0.3661 -0.0279 0.1536 0.077 Uiso 0.540(6) 1 calc PR D 1
H124 H 0.2315 -0.0282 0.1942 0.077 Uiso 0.540(6) 1 calc PR D 1
H125 H 0.3117 -0.1193 0.1917 0.077 Uiso 0.540(6) 1 calc PR D 1
O2 O 0.4328(19) 0.0468(10) 0.2436(7) 0.232(11) Uani 0.540(6) 1 d P D 1
C97 C 0.3098(8) 0.0795(5) 0.2168(3) 0.0495(19) Uani 0.460(6) 1 d P D 2
H126 H 0.2886 0.1288 0.2334 0.074 Uiso 0.460(6) 1 calc PR D 2
H127 H 0.2290 0.0421 0.2226 0.074 Uiso 0.460(6) 1 calc PR D 2
H128 H 0.3342 0.1029 0.1790 0.074 Uiso 0.460(6) 1 calc PR D 2
C98 C 0.4995(7) 0.0520(4) 0.2684(3) 0.0293(15) Uani 0.460(6) 1 d P D 2
H129 H 0.5087 0.1164 0.2596 0.044 Uiso 0.460(6) 1 calc PR D 2
H130 H 0.5903 0.0239 0.2631 0.044 Uiso 0.460(6) 1 calc PR D 2
H131 H 0.4614 0.0312 0.3051 0.044 Uiso 0.460(6) 1 calc PR D 2
C99 C 0.4166(9) 0.0310(10) 0.2379(4) 0.051(3) Uani 0.460(6) 1 d P D 2
H132 H 0.4808 0.0555 0.2058 0.061 Uiso 0.460(6) 1 calc PR D 2
O3 O 0.4620(18) -0.0722(10) 0.2363(5) 0.123(9) Uani 0.460(6) 1 d P D 2

loop_
_atom_site_aniso_label
_atom_site_aniso_U_11
_atom_site_aniso_U_22
_atom_site_aniso_U_33
_atom_site_aniso_U_23
_atom_site_aniso_U_13
_atom_site_aniso_U_12
C1 0.0412(14) 0.0258(11) 0.0340(13) -0.0091(10) -0.0047(11) 0.0033(10)
C2 0.0497(16) 0.0282(12) 0.0399(14) -0.0104(11) -0.0111(12) 0.0067(11)
C3 0.0507(16) 0.0309(13) 0.0417(15) -0.0150(11) -0.0114(12) 0.0027(11)
C4 0.0427(14) 0.0302(12) 0.0346(13) -0.0118(10) -0.0096(11) 0.0045(10)
N1 0.0435(12) 0.0248(10) 0.0304(10) -0.0073(8) -0.0103(9) 0.0054(8)
C5 0.0404(14) 0.0295(12) 0.0350(13) -0.0111(10) -0.0087(11) 0.0027(10)
C6 0.0374(13) 0.0285(12) 0.0293(12) -0.0092(10) -0.0069(10) 0.0016(10)
C7 0.0394(14) 0.0333(13) 0.0332(13) -0.0096(10) -0.0122(11) 0.0052(10)
C8 0.0353(13) 0.0279(12) 0.0352(13) -0.0050(10) -0.0098(10) 0.0052(10)
N2 0.0346(11) 0.0239(9) 0.0337(11) -0.0092(8) -0.0059(9) 0.0041(8)
C9 0.0301(12) 0.0253(11) 0.0330(12) -0.0047(9) -0.0030(10) 0.0035(9)
C10 0.0260(11) 0.0253(11) 0.0330(12) -0.0057(9) -0.0028(10) 0.0020(9)
C11 0.0292(12) 0.0215(10) 0.0325(12) -0.0074(9) -0.0002(10) 0.0024(9)
N3 0.0300(10) 0.0241(9) 0.0291(10) -0.0067(8) -0.0046(8) 0.0033(8)
C12 0.0315(12) 0.0254(11) 0.0371(13) -0.0094(10) -0.0047(10) 0.0041(9)
C13 0.0372(13) 0.0252(11) 0.0356(13) -0.0107(10) -0.0048(11) 0.0025(10)
C14 0.0299(12) 0.0255(11) 0.0282(12) -0.0063(9) -0.0034(9) 0.0004(9)
C15 0.0315(12) 0.0269(11) 0.0291(12) -0.0074(9) -0.0032(10) 0.0003(9)
C16 0.0331(12) 0.0264(11) 0.0277(12) -0.0062(9) -0.0035(10) 0.0012(9)
N4 0.0336(10) 0.0219(9) 0.0251(10) -0.0056(7) -0.0012(8) 0.0017(8)
C17 0.0401(14) 0.0321(12) 0.0314(13) -0.0084(10) -0.0101(11) 0.0050(10)
C18 0.0411(14) 0.0271(12) 0.0311(13) -0.0055(10) -0.0091(11) 0.0075(10)
C19 0.0357(13) 0.0246(11) 0.0272(12) -0.0049(9) -0.0009(10) 0.0025(9)
C20 0.0365(13) 0.0236(11) 0.0290(12) -0.0052(9) -0.0035(10) 0.0042(9)
Zn1 0.03208(19) 0.02279(17) 0.02719(18) -0.00649(12) -0.00470(13) 0.00399(12)
O1 0.0416(10) 0.0456(10) 0.0351(10) 0.0036(8) 0.0030(8) 0.0072(8)
C21 0.0308(12) 0.0268(11) 0.0305(12) -0.0093(9) -0.0083(10) 0.0053(9)
C22 0.0302(12) 0.0300(12) 0.0340(13) -0.0095(10) -0.0046(10) 0.0006(9)
C23 0.0281(12) 0.0377(13) 0.0335(13) -0.0130(10) -0.0094(10) 0.0065(10)
C24 0.0346(13) 0.0280(12) 0.0376(13) -0.0113(10) -0.0130(11) 0.0079(10)
C25 0.0326(13) 0.0278(11) 0.0309(12) -0.0091(9) -0.0108(10) 0.0018(9)
C26 0.0252(11) 0.0312(12) 0.0318(12) -0.0091(10) -0.0078(9) 0.0024(9)
C27 0.0267(13) 0.0482(15) 0.0479(16) -0.0172(12) -0.0073(11) 0.0051(11)
C28 0.0310(15) 0.073(2) 0.069(2) -0.0043(17) -0.0011(14) 0.0017(14)
C29 0.0353(15) 0.0587(18) 0.0524(17) -0.0179(14) -0.0146(13) 0.0056(13)
C30 0.0331(15) 0.075(2) 0.063(2) -0.0355(17) -0.0077(14) 0.0160(14)
C31 0.0367(13) 0.0290(12) 0.0391(14) -0.0060(10) -0.0139(11) -0.0010(10)
C32 0.0603(18) 0.0429(15) 0.0331(14) -0.0039(11) -0.0084(13) -0.0143(13)
C33 0.0538(17) 0.0265(13) 0.069(2) -0.0040(12) -0.0314(15) 0.0005(12)
C34 0.0312(12) 0.0310(12) 0.0361(13) -0.0083(10) -0.0100(10) 0.0015(10)
C35 0.0380(13) 0.0222(11) 0.0304(12) -0.0064(9) -0.0091(10) 0.0039(9)
C36 0.0363(13) 0.0301(12) 0.0325(13) -0.0041(10) -0.0075(10) 0.0035(10)
C37 0.0419(14) 0.0312(12) 0.0351(13) -0.0026(10) -0.0141(11) 0.0004(10)
C38 0.0533(16) 0.0285(12) 0.0310(13) -0.0046(10) -0.0150(12) -0.0037(11)
C39 0.0511(16) 0.0247(11) 0.0304(13) -0.0054(10) -0.0063(11) -0.0032(10)
C40 0.0398(14) 0.0268(11) 0.0328(13) -0.0077(10) -0.0052(11) -0.0028(10)
C41 0.0400(15) 0.0551(17) 0.0433(16) -0.0070(13) -0.0148(12) -0.0056(13)
C42 0.048(2) 0.067(2) 0.103(3) -0.006(2) -0.025(2) 0.0078(16)
C43 0.067(2) 0.102(3) 0.064(2) -0.029(2) -0.0107(18) -0.034(2)
C44 0.0400(16) 0.0557(18) 0.0605(19) -0.0066(15) -0.0061(14) -0.0048(13)
C45 0.0647(19) 0.0409(15) 0.0328(14) -0.0131(12) -0.0006(13) -0.0094(13)
C46 0.080(7) 0.037(3) 0.043(6) -0.011(4) 0.011(4) -0.012(4)
C47 0.084(6) 0.096(7) 0.045(4) -0.038(4) 0.011(4) -0.037(5)
C48 0.058(5) 0.063(4) 0.046(4) -0.015(3) 0.004(3) 0.011(3)
C100 0.101(8) 0.121(13) 0.021(4) -0.014(6) 0.000(4) 0.002(8)
C101 0.083(9) 0.054(6) 0.045(6) -0.006(4) 0.014(6) 0.015(6)
C102 0.099(16) 0.090(14) 0.044(11) -0.030(10) 0.036(9) -0.043(12)
C49 0.0376(13) 0.0236(11) 0.0288(12) -0.0083(9) -0.0069(10) 0.0038(9)
C50 0.0399(14) 0.0256(11) 0.0356(13) -0.0087(10) -0.0022(11) -0.0017(10)
C51 0.0332(13) 0.0310(12) 0.0452(15) -0.0140(11) -0.0047(11) 0.0014(10)
C52 0.0386(14) 0.0249(12) 0.0448(15) -0.0056(10) -0.0032(11) 0.0068(10)
C53 0.0374(14) 0.0276(12) 0.0442(15) -0.0019(11) 0.0003(11) 0.0040(10)
C54 0.0322(13) 0.0290(12) 0.0392(14) -0.0055(10) -0.0013(11) 0.0059(10)
C55 0.0463(18) 0.0270(15) 0.110(3) 0.0110(16) 0.0255(18) 0.0056(13)
C56 0.041(4) 0.025(3) 0.055(5) 0.004(3) -0.011(3) 0.004(2)
C57 0.056(4) 0.042(3) 0.046(3) -0.005(2) 0.009(3) -0.003(2)
C58 0.035(2) 0.032(2) 0.056(3) -0.0064(18) -0.0144(19) -0.0015(16)
C106 0.063(6) 0.054(5) 0.031(4) -0.001(4) -0.004(4) -0.005(4)
C107 0.045(6) 0.048(5) 0.046(6) 0.004(5) -0.007(5) -0.013(4)
C108 0.056(10) 0.023(7) 0.059(10) -0.003(6) 0.010(7) -0.007(6)
C59 0.0329(15) 0.0425(16) 0.105(3) -0.0320(17) -0.0038(16) -0.0010(12)
C103 0.035(3) 0.046(4) 0.061(4) -0.016(3) 0.005(3) -0.002(3)
C104 0.043(4) 0.047(4) 0.075(6) -0.020(4) -0.023(4) 0.005(3)
C105 0.033(4) 0.045(5) 0.086(8) -0.017(6) -0.011(7) 0.005(3)
C60 0.031(3) 0.059(5) 0.064(5) -0.034(5) 0.003(4) 0.002(3)
C61 0.040(3) 0.065(4) 0.056(3) -0.016(3) -0.018(2) 0.007(2)
C62 0.037(3) 0.057(3) 0.057(4) -0.016(3) -0.004(2) -0.009(2)
C63 0.081(3) 0.091(3) 0.061(2) -0.026(2) 0.019(2) 0.000(2)
C64 0.0548(18) 0.0525(17) 0.0366(15) -0.0091(13) 0.0064(13) -0.0076(14)
C65 0.085(3) 0.0534(19) 0.053(2) 0.0095(15) -0.0109(18) -0.0018(17)
C66 0.0506(16) 0.0247(12) 0.0374(14) -0.0088(10) -0.0153(12) 0.0075(10)
C67 0.0483(16) 0.0344(13) 0.0406(15) -0.0107(11) -0.0164(12) 0.0115(11)
C68 0.0401(14) 0.0362(13) 0.0405(14) -0.0071(11) -0.0098(12) 0.0076(11)
C69 0.0354(13) 0.0323(12) 0.0332(13) 0.0002(10) -0.0079(11) 0.0076(10)
C70 0.0387(14) 0.0285(12) 0.0376(14) -0.0008(10) -0.0054(11) 0.0019(10)
C71 0.0514(16) 0.0268(12) 0.0357(13) -0.0087(10) -0.0097(12) 0.0018(11)
C72 0.0514(16) 0.0347(13) 0.0428(15) -0.0137(11) -0.0089(12) -0.0049(12)
C73 0.0388(14) 0.0403(14) 0.0488(16) -0.0153(12) -0.0063(12) -0.0036(11)
C74 0.0376(14) 0.0349(13) 0.0296(12) -0.0060(10) -0.0066(10) -0.0006(10)
C75 0.0435(15) 0.0314(12) 0.0322(13) -0.0034(10) -0.0076(11) -0.0039(11)
C76 0.0383(13) 0.0324(12) 0.0242(12) -0.0009(9) -0.0105(10) -0.0040(10)
C77 0.0412(15) 0.0449(14) 0.0241(12) -0.0030(10) -0.0076(10) 0.0026(11)
C78 0.0523(16) 0.0334(13) 0.0318(13) -0.0118(10) -0.0126(12) -0.0008(11)
C79 0.0419(15) 0.0460(15) 0.0345(14) -0.0025(11) -0.0163(12) -0.0076(12)
C80 0.0387(14) 0.0427(14) 0.0350(14) -0.0016(11) -0.0150(11) -0.0012(11)
C81 0.0377(14) 0.0365(13) 0.0259(12) -0.0001(10) -0.0101(10) 0.0046(10)
C82 0.0304(13) 0.0411(14) 0.0470(16) 0.0002(12) -0.0108(12) 0.0045(11)
C83 0.0395(15) 0.0458(15) 0.0352(14) -0.0010(12) -0.0132(11) 0.0070(12)
C84 0.0479(17) 0.0492(17) 0.0485(17) -0.0028(13) -0.0152(14) -0.0007(13)
C85 0.0376(16) 0.062(2) 0.065(2) -0.0080(16) -0.0042(15) -0.0060(14)
C86 0.0400(17) 0.072(2) 0.064(2) -0.0075(17) 0.0061(15) -0.0033(15)
C87 0.0455(17) 0.0569(18) 0.0465(17) -0.0101(14) -0.0045(13) 0.0073(14)
C88 0.0479(16) 0.0377(13) 0.0307(13) -0.0071(11) -0.0086(11) -0.0057(11)
C89 0.0484(16) 0.0392(14) 0.0308(13) -0.0087(11) -0.0079(11) -0.0003(11)
C90 0.0528(17) 0.0426(15) 0.0406(15) -0.0149(12) -0.0074(13) -0.0017(12)
C91 0.0535(18) 0.0516(17) 0.0496(17) -0.0218(14) -0.0079(14) 0.0101(14)
C92 0.0449(16) 0.0623(19) 0.0477(17) -0.0217(14) -0.0095(13) 0.0072(14)
C93 0.0463(16) 0.0501(16) 0.0413(15) -0.0161(13) -0.0100(12) 0.0044(13)
C94 0.066(6) 0.042(4) 0.090(7) -0.029(4) -0.030(5) 0.017(4)
C95 0.061(6) 0.096(8) 0.081(7) 0.039(6) -0.027(5) -0.050(5)
C96 0.049(3) 0.051(3) 0.052(3) -0.016(3) 0.011(3) -0.007(2)
O2 0.32(2) 0.094(7) 0.240(19) -0.061(10) 0.217(16) -0.034(11)
C97 0.052(4) 0.040(4) 0.054(4) -0.006(3) -0.005(3) -0.004(3)
C98 0.025(3) 0.027(3) 0.043(4) -0.015(2) -0.021(3) 0.004(2)
C99 0.027(4) 0.108(10) 0.037(4) -0.051(5) 0.003(3) -0.028(4)
O3 0.17(2) 0.150(18) 0.071(9) -0.068(12) 0.018(10) -0.105(13)

loop_
_atom_type_symbol
_atom_type_description
_atom_type_scat_dispersion_real
_atom_type_scat_dispersion_imag
_atom_type_scat_source
C C 0.0181 0.0091 'International Tables Vol C Tables 4.2.6.8 and 6.1.1.4'
H H 0.0000 0.0000 'International Tables Vol C Tables 4.2.6.8 and 6.1.1.4'
N N 0.0311 0.0180 'International Tables Vol C Tables 4.2.6.8 and 6.1.1.4'
O O 0.0492 0.0322 'International Tables Vol C Tables 4.2.6.8 and 6.1.1.4'
Zn Zn -1.5491 0.6778 'International Tables Vol C Tables 4.2.6.8 and 6.1.1.4'

loop_
_geom_angle_atom_site_label_1
_geom_angle_atom_site_label_2
_geom_angle_atom_site_label_3
_geom_angle
N1 C1 C20 125.8(2)
N1 C1 C2 108.7(2)
C20 C1 C2 125.5(2)
C3 C2 C1 107.5(2)
C3 C2 H1 126.2
C1 C2 H1 126.2
C2 C3 C4 107.0(2)
C2 C3 H2 126.5
C4 C3 H2 126.5
N1 C4 C5 126.1(2)
N1 C4 C3 109.6(2)
C5 C4 C3 124.3(2)
C4 N1 C1 107.24(19)
C4 N1 Zn1 125.83(16)
C1 N1 Zn1 126.53(17)
C6 C5 C4 125.1(2)
C6 C5 C66 117.5(2)
C4 C5 C66 117.4(2)
N2 C6 C5 125.0(2)
N2 C6 C7 109.7(2)
C5 C6 C7 125.2(2)
C8 C7 C6 107.1(2)
C8 C7 H3 126.4
C6 C7 H3 126.4
C7 C8 C9 107.3(2)
C7 C8 H4 126.4
C9 C8 H4 126.4
C9 N2 C6 106.4(2)
C9 N2 Zn1 126.65(16)
C6 N2 Zn1 125.81(15)
N2 C9 C10 125.3(2)
N2 C9 C8 109.5(2)
C10 C9 C8 125.2(2)
C11 C10 C9 125.4(2)
C11 C10 C21 117.1(2)
C9 C10 C21 117.5(2)
N3 C11 C10 125.8(2)
N3 C11 C12 109.2(2)
C10 C11 C12 125.0(2)
C14 N3 C11 106.72(18)
C14 N3 Zn1 126.40(15)
C11 N3 Zn1 126.76(16)
C13 C12 C11 107.4(2)
C13 C12 H5 126.3
C11 C12 H5 126.3
C12 C13 C14 107.0(2)
C12 C13 H6 126.5
C14 C13 H6 126.5
N3 C14 C15 125.9(2)
N3 C14 C13 109.6(2)
C15 C14 C13 124.4(2)
C16 C15 C14 125.2(2)
C16 C15 C35 117.7(2)
C14 C15 C35 117.0(2)
N4 C16 C15 125.6(2)
N4 C16 C17 109.3(2)
C15 C16 C17 124.9(2)
C16 N4 C19 106.67(19)
C16 N4 Zn1 126.22(15)
C19 N4 Zn1 126.94(16)
C18 C17 C16 107.1(2)
C18 C17 H7 126.5
C16 C17 H7 126.5
C17 C18 C19 107.5(2)
C17 C18 H8 126.3
C19 C18 H8 126.3
N4 C19 C20 124.9(2)
N4 C19 C18 109.5(2)
C20 C19 C18 125.5(2)
C1 C20 C19 125.7(2)
C1 C20 C49 117.6(2)
C19 C20 C49 116.7(2)
N3 Zn1 N4 89.05(7)
N3 Zn1 N1 160.55(8)
N4 Zn1 N1 88.99(8)
N3 Zn1 N2 88.73(8)
N4 Zn1 N2 165.33(8)
N1 Zn1 N2 88.28(8)
N3 Zn1 O1 102.85(8)
N4 Zn1 O1 95.72(7)
N1 Zn1 O1 96.60(8)
N2 Zn1 O1 98.91(8)
C64 O1 Zn1 125.15(17)
C26 C21 C22 119.4(2)
C26 C21 C10 119.9(2)
C22 C21 C10 120.7(2)
C21 C22 C23 121.3(2)
C21 C22 H9 119.3
C23 C22 H9 119.3
C22 C23 C24 117.5(2)
C22 C23 C27 122.0(2)
C24 C23 C27 120.5(2)
C25 C24 C23 122.4(2)
C25 C24 H10 118.8
C23 C24 H10 118.8
C24 C25 C26 118.0(2)
C24 C25 C31 123.5(2)
C26 C25 C31 118.5(2)
C21 C26 C25 121.5(2)
C21 C26 H11 119.3
C25 C26 H11 119.3
C28 C27 C30 109.6(3)
C28 C27 C23 112.8(2)
C30 C27 C23 110.6(2)
C28 C27 C29 107.8(2)
C30 C27 C29 107.7(2)
C23 C27 C29 108.2(2)
C27 C28 H12 109.5
C27 C28 H13 109.5
H12 C28 H13 109.5
C27 C28 H14 109.5
H12 C28 H14 109.5
H13 C28 H14 109.5
C27 C29 H15 109.5
C27 C29 H16 109.5
H15 C29 H16 109.5
C27 C29 H17 109.5
H15 C29 H17 109.5
H16 C29 H17 109.5
C27 C30 H18 109.5
C27 C30 H19 109.5
H18 C30 H19 109.5
C27 C30 H20 109.5
H18 C30 H20 109.5
H19 C30 H20 109.5
C33 C31 C34 108.8(2)
C33 C31 C32 107.7(2)
C34 C31 C32 109.1(2)
C33 C31 C25 112.8(2)
C34 C31 C25 107.9(2)
C32 C31 C25 110.4(2)
C31 C32 H21 109.5
C31 C32 H22 109.5
H21 C32 H22 109.5
C31 C32 H23 109.5
H21 C32 H23 109.5
H22 C32 H23 109.5
C31 C33 H24 109.5
C31 C33 H25 109.5
H24 C33 H25 109.5
C31 C33 H26 109.5
H24 C33 H26 109.5
H25 C33 H26 109.5
C31 C34 H27 109.5
C31 C34 H28 109.5
H27 C34 H28 109.5
C31 C34 H29 109.5
H27 C34 H29 109.5
H28 C34 H29 109.5
C36 C35 C40 119.3(2)
C36 C35 C15 121.2(2)
C40 C35 C15 119.5(2)
C35 C36 C37 121.1(2)
C35 C36 H30 119.5
C37 C36 H30 119.5
C38 C37 C36 117.7(2)
C38 C37 C41 122.4(2)
C36 C37 C41 119.8(2)
C39 C38 C37 123.0(2)
C39 C38 H31 118.5
C37 C38 H31 118.5
C38 C39 C40 117.6(2)
C38 C39 C45 122.6(2)
C40 C39 C45 119.7(2)
C35 C40 C39 121.3(2)
C35 C40 H32 119.3
C39 C40 H32 119.3
C42 C41 C44 109.7(3)
C42 C41 C37 108.9(3)
C44 C41 C37 110.8(2)
C42 C41 C43 108.9(3)
C44 C41 C43 106.2(3)
C37 C41 C43 112.3(3)
C41 C42 H33 109.5
C41 C42 H34 109.5
H33 C42 H34 109.5
C41 C42 H35 109.5
H33 C42 H35 109.5
H34 C42 H35 109.5
C41 C43 H36 109.5
C41 C43 H37 109.5
H36 C43 H37 109.5
C41 C43 H38 109.5
H36 C43 H38 109.5
H37 C43 H38 109.5
C41 C44 H39 109.5
C41 C44 H40 109.5
H39 C44 H40 109.5
C41 C44 H41 109.5
H39 C44 H41 109.5
H40 C44 H41 109.5
C101 C45 C46 129.7(9)
C101 C45 C102 117.0(12)
C46 C45 C102 20.4(12)
C101 C45 C47 75.8(7)
C46 C45 C47 109.7(6)
C102 C45 C47 125.9(9)
C101 C45 C39 110.0(4)
C46 C45 C39 111.8(7)
C102 C45 C39 109.1(10)
C47 C45 C39 114.6(4)
C101 C45 C100 112.0(7)
C46 C45 C100 81.8(8)
C102 C45 C100 101.8(9)
C47 C45 C100 36.7(5)
C39 C45 C100 106.1(5)
C101 C45 C48 32.2(7)
C46 C45 C48 106.4(7)
C102 C45 C48 88.9(11)
C47 C45 C48 105.1(5)
C39 C45 C48 108.7(3)
C100 C45 C48 137.6(6)
C45 C46 H65 109.5
C45 C46 H66 109.5
C45 C46 H67 109.5
C45 C47 H68 109.5
C45 C47 H69 109.5
C45 C47 H70 109.5
C45 C48 H71 109.5
C45 C48 H72 109.5
C45 C48 H73 109.5
C45 C100 H74 109.5
C45 C100 H75 109.5
C45 C100 H76 109.5
C45 C101 H77 109.5
C45 C101 H78 109.5
C45 C101 H79 109.5
C45 C102 H80 109.5
C45 C102 H81 109.5
C45 C102 H82 109.5
C54 C49 C50 119.2(2)
C54 C49 C20 121.0(2)
C50 C49 C20 119.8(2)
C51 C50 C49 121.7(2)
C51 C50 H42 119.2
C49 C50 H42 119.2
C50 C51 C52 117.5(2)
C50 C51 C59 122.1(2)
C52 C51 C59 120.4(2)
C53 C52 C51 122.4(2)
C53 C52 H43 118.8
C51 C52 H43 118.8
C52 C53 C54 118.0(2)
C52 C53 C55 121.8(2)
C54 C53 C55 120.2(2)
C49 C54 C53 121.2(2)
C49 C54 H44 119.4
C53 C54 H44 119.4
C108 C55 C57 125.9(8)
C108 C55 C107 128.2(10)
C57 C55 C107 32.4(4)
C108 C55 C56 21.5(9)
C57 C55 C56 114.8(5)
C107 C55 C56 130.8(6)
C108 C55 C53 116.6(8)
C57 C55 C53 112.8(3)
C107 C55 C53 113.8(4)
C56 C55 C53 114.2(4)
C108 C55 C58 80.0(9)
C57 C55 C58 106.7(4)
C107 C55 C58 75.6(6)
C56 C55 C58 101.1(4)
C53 C55 C58 105.8(3)
C108 C55 C106 95.5(8)
C57 C55 C106 58.7(4)
C107 C55 C106 91.1(6)
C56 C55 C106 74.3(5)
C53 C55 C106 95.4(4)
C58 C55 C106 158.1(4)
C55 C56 H83 109.5
C55 C56 H84 109.5
C55 C56 H85 109.5
C55 C57 H86 109.5
C55 C57 H87 109.5
C55 C57 H88 109.5
C55 C58 H89 109.5
C55 C58 H90 109.5
C55 C58 H91 109.5
C55 C106 H92 109.5
C55 C106 H93 109.5
C55 C106 H94 109.5
C55 C107 H95 109.5
C55 C107 H96 109.5
C55 C107 H97 109.5
C55 C108 H98 109.5
C55 C108 H99 109.5
C55 C108 H100 109.5
C104 C59 C62 45.7(4)
C104 C59 C105 119.7(6)
C62 C59 C105 126.1(6)
C104 C59 C60 134.2(5)
C62 C59 C60 115.7(5)
C105 C59 C60 27.2(4)
C104 C59 C51 113.1(4)
C62 C59 C51 116.0(3)
C105 C59 C51 116.1(6)
C60 C59 C51 112.3(4)
C104 C59 C61 59.9(4)
C62 C59 C61 103.9(4)
C105 C59 C61 76.2(5)
C60 C59 C61 103.2(4)
C51 C59 C61 103.7(3)
C104 C59 C103 102.5(5)
C62 C59 C103 57.0(4)
C105 C59 C103 99.5(6)
C60 C59 C103 73.9(4)
C51 C59 C103 101.8(3)
C61 C59 C103 153.3(3)
C59 C103 H101 109.5
C59 C103 H102 109.5
C59 C103 H103 109.5
C59 C104 H104 109.5
C59 C104 H105 109.5
C59 C104 H106 109.5
C59 C105 H107 109.5
C59 C105 H108 109.5
C59 C105 H109 109.5
C59 C60 H110 109.5
C59 C60 H111 109.5
C59 C60 H112 109.5
C59 C61 H113 109.5
C59 C61 H114 109.5
C59 C61 H115 109.5
C59 C62 H116 109.5
C59 C62 H117 109.5
C59 C62 H118 109.5
C64 C63 H45 109.5
C64 C63 H46 109.5
H45 C63 H46 109.5
C64 C63 H47 109.5
H45 C63 H47 109.5
H46 C63 H47 109.5
O1 C64 C65 108.5(2)
O1 C64 C63 111.5(3)
C65 C64 C63 113.3(3)
O1 C64 H48 107.8
C65 C64 H48 107.8
C63 C64 H48 107.8
C64 C65 H49 109.5
C64 C65 H50 109.5
H49 C65 H50 109.5
C64 C65 H51 109.5
H49 C65 H51 109.5
H50 C65 H51 109.5
C67 C66 C71 120.9(2)
C67 C66 C5 118.7(2)
C71 C66 C5 120.1(2)
C66 C67 C68 122.8(3)
C66 C67 H52 118.6
C68 C67 H52 118.6
C69 C68 C67 114.4(3)
C69 C68 C82 115.6(2)
C67 C68 C82 128.7(3)
C68 C69 C70 124.3(3)
C68 C69 C81 122.2(2)
C70 C69 C81 107.2(2)
C69 C70 C75 109.8(2)
C69 C70 C71 122.0(2)
C75 C70 C71 121.9(2)
C72 C71 C70 114.3(2)
C72 C71 C66 129.7(2)
C70 C71 C66 114.5(2)
C73 C72 C71 122.5(3)
C73 C72 H53 118.7
C71 C72 H53 118.7
C72 C73 C74 121.8(3)
C72 C73 H54 119.1
C74 C73 H54 119.1
C75 C74 C73 114.9(2)
C75 C74 C88 114.1(2)
C73 C74 C88 129.8(2)
C74 C75 C70 123.2(2)
C74 C75 C76 124.5(2)
C70 C75 C76 107.0(2)
C77 C76 C81 121.9(2)
C77 C76 C75 122.2(2)
C81 C76 C75 110.1(2)
C76 C77 C78 114.0(2)
C76 C77 C89 115.8(2)
C78 C77 C89 129.1(2)
C79 C78 C77 121.3(2)
C79 C78 H55 119.4
C77 C78 H55 119.4
C78 C79 C80 123.1(2)
C78 C79 H56 118.5
C80 C79 H56 118.5
C81 C80 C79 114.1(2)
C81 C80 C83 116.0(2)
C79 C80 C83 128.3(2)
C80 C81 C76 124.6(2)
C80 C81 C69 123.1(2)
C76 C81 C69 105.9(2)
C87 C82 C83 118.4(3)
C87 C82 C68 119.4(3)
C83 C82 C68 121.9(2)
C84 C83 C82 119.0(3)
C84 C83 C80 121.2(3)
C82 C83 C80 119.5(2)
C85 C84 C83 121.9(3)
C85 C84 H57 119.1
C83 C84 H57 119.1
C84 C85 C86 120.4(3)
C84 C85 H58 119.8
C86 C85 H58 119.8
C87 C86 C85 120.5(3)
C87 C86 H59 119.8
C85 C86 H59 119.8
C86 C87 C82 119.9(3)
C86 C87 H60 120.1
C82 C87 H60 120.1
C93 C88 C89 117.9(2)
C93 C88 C74 120.9(2)
C89 C88 C74 121.2(2)
C90 C89 C88 118.4(3)
C90 C89 C77 121.3(2)
C88 C89 C77 120.3(2)
C91 C90 C89 121.8(3)
C91 C90 H61 119.1
C89 C90 H61 119.1
C90 C91 C92 119.8(3)
C90 C91 H62 120.1
C92 C91 H62 120.1
C93 C92 C91 120.2(3)
C93 C92 H63 119.9
C91 C92 H63 119.9
C92 C93 C88 121.9(3)
C92 C93 H64 119.1
C88 C93 H64 119.1
C94 C95 C96 125.7(19)
C94 C95 O2 102.2(16)
C96 C95 O2 127.7(13)
C94 C95 H122 96.8
C96 C95 H122 96.8
O2 C95 H122 96.8
C99 C97 H126 109.5
C99 C97 H127 109.5
H126 C97 H127 109.5
C99 C97 H128 109.5
H126 C97 H128 109.5
H127 C97 H128 109.5
C99 C98 H129 109.5
C99 C98 H130 109.5
H129 C98 H130 109.5
C99 C98 H131 109.5
H129 C98 H131 109.5
H130 C98 H131 109.5
C98 C99 C97 127.4(12)
C98 C99 O3 104.7(10)
C97 C99 O3 127.6(9)
C98 C99 H132 91.7
C97 C99 H132 91.7
O3 C99 H132 91.7

loop_
_geom_bond_atom_site_label_1
_geom_bond_atom_site_label_2
_geom_bond_distance
C1 N1 1.378(3)
C1 C20 1.399(4)
C1 C2 1.442(3)
C2 C3 1.353(4)
C2 H1 0.9500
C3 C4 1.439(3)
C3 H2 0.9500
C4 N1 1.363(3)
C4 C5 1.407(4)
N1 Zn1 2.0684(19)
C5 C6 1.393(3)
C5 C66 1.503(3)
C6 N2 1.375(3)
C6 C7 1.435(3)
C7 C8 1.348(3)
C7 H3 0.9500
C8 C9 1.440(4)
C8 H4 0.9500
N2 C9 1.370(3)
N2 Zn1 2.069(2)
C9 C10 1.405(3)
C10 C11 1.400(3)
C10 C21 1.500(3)
C11 N3 1.376(3)
C11 C12 1.441(3)
N3 C14 1.369(3)
N3 Zn1 2.0614(18)
C12 C13 1.348(4)
C12 H5 0.9500
C13 C14 1.441(3)
C13 H6 0.9500
C14 C15 1.405(3)
C15 C16 1.400(3)
C15 C35 1.503(3)
C16 N4 1.372(3)
C16 C17 1.442(3)
N4 C19 1.376(3)
N4 Zn1 2.065(2)
C17 C18 1.352(3)
C17 H7 0.9500
C18 C19 1.432(4)
C18 H8 0.9500
C19 C20 1.411(3)
C20 C49 1.505(3)
Zn1 O1 2.1429(18)
O1 C64 1.445(3)
C21 C26 1.388(3)
C21 C22 1.392(3)
C22 C23 1.393(3)
C22 H9 0.9500
C23 C24 1.409(3)
C23 C27 1.536(3)
C24 C25 1.389(3)
C24 H10 0.9500
C25 C26 1.391(3)
C25 C31 1.541(3)
C26 H11 0.9500
C27 C28 1.513(4)
C27 C30 1.523(4)
C27 C29 1.557(4)
C28 H12 0.9800
C28 H13 0.9800
C28 H14 0.9800
C29 H15 0.9800
C29 H16 0.9800
C29 H17 0.9800
C30 H18 0.9800
C30 H19 0.9800
C30 H20 0.9800
C31 C33 1.526(3)
C31 C34 1.536(3)
C31 C32 1.540(4)
C32 H21 0.9800
C32 H22 0.9800
C32 H23 0.9800
C33 H24 0.9800
C33 H25 0.9800
C33 H26 0.9800
C34 H27 0.9800
C34 H28 0.9800
C34 H29 0.9800
C35 C36 1.388(3)
C35 C40 1.395(3)
C36 C37 1.401(4)
C36 H30 0.9500
C37 C38 1.393(4)
C37 C41 1.537(4)
C38 C39 1.387(4)
C38 H31 0.9500
C39 C40 1.398(3)
C39 C45 1.538(4)
C40 H32 0.9500
C41 C42 1.519(4)
C41 C44 1.526(4)
C41 C43 1.548(4)
C42 H33 0.9800
C42 H34 0.9800
C42 H35 0.9800
C43 H36 0.9800
C43 H37 0.9800
C43 H38 0.9800
C44 H39 0.9800
C44 H40 0.9800
C44 H41 0.9800
C45 C101 1.389(10)
C45 C46 1.486(16)
C45 C102 1.52(3)
C45 C47 1.506(7)
C45 C100 1.618(11)
C45 C48 1.630(9)
C46 H65 0.9800
C46 H66 0.9800
C46 H67 0.9800
C47 H68 0.9800
C47 H69 0.9800
C47 H70 0.9800
C48 H71 0.9800
C48 H72 0.9800
C48 H73 0.9800
C100 H74 0.9800
C100 H75 0.9800
C100 H76 0.9800
C101 H77 0.9800
C101 H78 0.9800
C101 H79 0.9800
C102 H80 0.9800
C102 H81 0.9800
C102 H82 0.9800
C49 C54 1.386(3)
C49 C50 1.393(3)
C50 C51 1.387(3)
C50 H42 0.9500
C51 C52 1.403(4)
C51 C59 1.527(4)
C52 C53 1.388(4)
C52 H43 0.9500
C53 C54 1.396(3)
C53 C55 1.535(4)
C54 H44 0.9500
C55 C108 1.248(16)
C55 C57 1.427(6)
C55 C107 1.463(11)
C55 C56 1.526(8)
C55 C58 1.689(6)
C55 C106 1.972(10)
C56 H83 0.9800
C56 H84 0.9800
C56 H85 0.9800
C57 H86 0.9800
C57 H87 0.9800
C57 H88 0.9800
C58 H89 0.9800
C58 H90 0.9800
C58 H91 0.9800
C106 H92 0.9800
C106 H93 0.9800
C106 H94 0.9800
C107 H95 0.9800
C107 H96 0.9800
C107 H97 0.9800
C108 H98 0.9800
C108 H99 0.9800
C108 H100 0.9800
C59 C104 1.397(8)
C59 C62 1.459(6)
C59 C105 1.463(12)
C59 C60 1.473(9)
C59 C61 1.716(7)
C59 C103 1.784(8)
C103 H101 0.9800
C103 H102 0.9800
C103 H103 0.9800
C104 H104 0.9800
C104 H105 0.9800
C104 H106 0.9800
C105 H107 0.9800
C105 H108 0.9800
C105 H109 0.9800
C60 H110 0.9800
C60 H111 0.9800
C60 H112 0.9800
C61 H113 0.9800
C61 H114 0.9800
C61 H115 0.9800
C62 H116 0.9800
C62 H117 0.9800
C62 H118 0.9800
C63 C64 1.499(4)
C63 H45 0.9800
C63 H46 0.9800
C63 H47 0.9800
C64 C65 1.497(4)
C64 H48 1.0000
C65 H49 0.9800
C65 H50 0.9800
C65 H51 0.9800
C66 C67 1.405(4)
C66 C71 1.437(4)
C67 C68 1.425(4)
C67 H52 0.9500
C68 C69 1.363(4)
C68 C82 1.474(4)
C69 C70 1.396(4)
C69 C81 1.471(4)
C70 C75 1.397(4)
C70 C71 1.414(4)
C71 C72 1.411(4)
C72 C73 1.391(4)
C72 H53 0.9500
C73 C74 1.426(4)
C73 H54 0.9500
C74 C75 1.377(4)
C74 C88 1.478(4)
C75 C76 1.421(3)
C76 C77 1.395(4)
C76 C81 1.394(4)
C77 C78 1.447(4)
C77 C89 1.459(4)
C78 C79 1.377(4)
C78 H55 0.9500
C79 C80 1.415(4)
C79 H56 0.9500
C80 C81 1.357(4)
C80 C83 1.488(4)
C82 C87 1.416(4)
C82 C83 1.425(4)
C83 C84 1.385(4)
C84 C85 1.355(4)
C84 H57 0.9500
C85 C86 1.380(5)
C85 H58 0.9500
C86 C87 1.387(5)
C86 H59 0.9500
C87 H60 0.9500
C88 C93 1.409(4)
C88 C89 1.440(4)
C89 C90 1.407(4)
C90 C91 1.374(4)
C90 H61 0.9500
C91 C92 1.396(4)
C91 H62 0.9500
C92 C93 1.372(4)
C92 H63 0.9500
C93 H64 0.9500
C94 C95 1.27(2)
C94 H119 0.9800
C94 H120 0.9800
C94 H121 0.9800
C95 C96 1.412(16)
C95 O2 1.65(2)
C95 H122 1.0000
C96 H123 0.9800
C96 H124 0.9800
C96 H125 0.9800
C97 C99 1.347(16)
C97 H126 0.9800
C97 H127 0.9800
C97 H128 0.9800
C98 C99 1.314(11)
C98 H129 0.9800
C98 H130 0.9800
C98 H131 0.9800
C99 O3 1.66(2)
C99 H132 1.0000

loop_
_geom_torsion_atom_site_label_1
_geom_torsion_atom_site_label_2
_geom_torsion_atom_site_label_3
_geom_torsion_atom_site_label_4
_geom_torsion
N1 C1 C2 C3 -1.9(3)
C20 C1 C2 C3 174.5(2)
C1 C2 C3 C4 0.6(3)
C2 C3 C4 N1 1.0(3)
C2 C3 C4 C5 -178.9(3)
C5 C4 N1 C1 177.7(2)
C3 C4 N1 C1 -2.1(3)
C5 C4 N1 Zn1 4.7(4)
C3 C4 N1 Zn1 -175.21(17)
C20 C1 N1 C4 -174.0(2)
C2 C1 N1 C4 2.5(3)
C20 C1 N1 Zn1 -1.0(4)
C2 C1 N1 Zn1 175.47(17)
N1 C4 C5 C6 9.0(4)
C3 C4 C5 C6 -171.1(3)
N1 C4 C5 C66 -173.1(2)
C3 C4 C5 C66 6.8(4)
C4 C5 C6 N2 -3.3(4)
C66 C5 C6 N2 178.8(2)
C4 C5 C6 C7 173.9(3)
C66 C5 C6 C7 -4.0(4)
N2 C6 C7 C8 1.2(3)
C5 C6 C7 C8 -176.3(2)
C6 C7 C8 C9 -0.8(3)
C5 C6 N2 C9 176.5(2)
C7 C6 N2 C9 -1.1(3)
C5 C6 N2 Zn1 -15.3(3)
C7 C6 N2 Zn1 167.13(16)
C6 N2 C9 C10 -179.8(2)
Zn1 N2 C9 C10 12.1(3)
C6 N2 C9 C8 0.6(3)
Zn1 N2 C9 C8 -167.49(16)
C7 C8 C9 N2 0.1(3)
C7 C8 C9 C10 -179.5(2)
N2 C9 C10 C11 -2.4(4)
C8 C9 C10 C11 177.2(2)
N2 C9 C10 C21 177.9(2)
C8 C9 C10 C21 -2.5(3)
C9 C10 C11 N3 -2.1(4)
C21 C10 C11 N3 177.6(2)
C9 C10 C11 C12 177.0(2)
C21 C10 C11 C12 -3.3(3)
C10 C11 N3 C14 180.0(2)
C12 C11 N3 C14 0.8(2)
C10 C11 N3 Zn1 -3.8(3)
C12 C11 N3 Zn1 176.99(15)
N3 C11 C12 C13 -0.6(3)
C10 C11 C12 C13 -179.8(2)
C11 C12 C13 C14 0.2(3)
C11 N3 C14 C15 -179.8(2)
Zn1 N3 C14 C15 4.0(3)
C11 N3 C14 C13 -0.7(2)
Zn1 N3 C14 C13 -176.89(15)
C12 C13 C14 N3 0.3(3)
C12 C13 C14 C15 179.5(2)
N3 C14 C15 C16 3.9(4)
C13 C14 C15 C16 -175.1(2)
N3 C14 C15 C35 -179.5(2)
C13 C14 C15 C35 1.5(3)
C14 C15 C16 N4 -0.2(4)
C35 C15 C16 N4 -176.8(2)
C14 C15 C16 C17 174.4(2)
C35 C15 C16 C17 -2.2(3)
C15 C16 N4 C19 173.7(2)
C17 C16 N4 C19 -1.7(3)
C15 C16 N4 Zn1 -10.9(3)
C17 C16 N4 Zn1 173.83(15)
N4 C16 C17 C18 1.0(3)
C15 C16 C17 C18 -174.3(2)
C16 C17 C18 C19 0.0(3)
C16 N4 C19 C20 -174.7(2)
Zn1 N4 C19 C20 9.9(3)
C16 N4 C19 C18 1.7(3)
Zn1 N4 C19 C18 -173.78(15)
C17 C18 C19 N4 -1.0(3)
C17 C18 C19 C20 175.3(2)
N1 C1 C20 C19 -5.3(4)
C2 C1 C20 C19 178.9(2)
N1 C1 C20 C49 173.6(2)
C2 C1 C20 C49 -2.3(4)
N4 C19 C20 C1 0.5(4)
C18 C19 C20 C1 -175.2(2)
N4 C19 C20 C49 -178.3(2)
C18 C19 C20 C49 5.9(3)
C14 N3 Zn1 N4 -10.03(18)
C11 N3 Zn1 N4 174.51(19)
C14 N3 Zn1 N1 -94.3(3)
C11 N3 Zn1 N1 90.2(3)
C14 N3 Zn1 N2 -175.53(19)
C11 N3 Zn1 N2 9.01(19)
C14 N3 Zn1 O1 85.62(19)
C11 N3 Zn1 O1 -89.83(19)
C16 N4 Zn1 N3 13.25(19)
C19 N4 Zn1 N3 -172.16(19)
C16 N4 Zn1 N1 173.90(19)
C19 N4 Zn1 N1 -11.52(19)
C16 N4 Zn1 N2 94.6(3)
C19 N4 Zn1 N2 -90.8(3)
C16 N4 Zn1 O1 -89.57(19)
C19 N4 Zn1 O1 85.02(19)
C4 N1 Zn1 N3 -96.7(3)
C1 N1 Zn1 N3 91.6(3)
C4 N1 Zn1 N4 179.0(2)
C1 N1 Zn1 N4 7.3(2)
C4 N1 Zn1 N2 -15.4(2)
C1 N1 Zn1 N2 172.9(2)
C4 N1 Zn1 O1 83.4(2)
C1 N1 Zn1 O1 -88.4(2)
C9 N2 Zn1 N3 -12.93(19)
C6 N2 Zn1 N3 -178.78(19)
C9 N2 Zn1 N4 -94.3(3)
C6 N2 Zn1 N4 99.8(3)
C9 N2 Zn1 N1 -173.7(2)
C6 N2 Zn1 N1 20.44(19)
C9 N2 Zn1 O1 89.88(19)
C6 N2 Zn1 O1 -76.0(2)
N3 Zn1 O1 C64 97.0(2)
N4 Zn1 O1 C64 -172.6(2)
N1 Zn1 O1 C64 -83.0(2)
N2 Zn1 O1 C64 6.3(2)
C11 C10 C21 C26 -66.9(3)
C9 C10 C21 C26 112.9(3)
C11 C10 C21 C22 111.3(3)
C9 C10 C21 C22 -69.0(3)
C26 C21 C22 C23 -0.1(4)
C10 C21 C22 C23 -178.3(2)
C21 C22 C23 C24 -0.2(4)
C21 C22 C23 C27 -179.5(2)
C22 C23 C24 C25 0.8(4)
C27 C23 C24 C25 -179.9(2)
C23 C24 C25 C26 -1.1(4)
C23 C24 C25 C31 176.7(2)
C22 C21 C26 C25 -0.2(4)
C10 C21 C26 C25 178.0(2)
C24 C25 C26 C21 0.8(4)
C31 C25 C26 C21 -177.2(2)
C22 C23 C27 C28 -10.1(4)
C24 C23 C27 C28 170.6(3)
C22 C23 C27 C30 -133.2(3)
C24 C23 C27 C30 47.5(3)
C22 C23 C27 C29 109.1(3)
C24 C23 C27 C29 -70.2(3)
C24 C25 C31 C33 3.8(3)
C26 C25 C31 C33 -178.4(2)
C24 C25 C31 C34 -116.4(3)
C26 C25 C31 C34 61.4(3)
C24 C25 C31 C32 124.3(3)
C26 C25 C31 C32 -57.8(3)
C16 C15 C35 C36 -81.0(3)
C14 C15 C35 C36 102.1(3)
C16 C15 C35 C40 100.0(3)
C14 C15 C35 C40 -76.9(3)
C40 C35 C36 C37 0.4(3)
C15 C35 C36 C37 -178.6(2)
C35 C36 C37 C38 -0.9(4)
C35 C36 C37 C41 179.7(2)
C36 C37 C38 C39 0.7(4)
C41 C37 C38 C39 -180.0(2)
C37 C38 C39 C40 0.1(4)
C37 C38 C39 C45 178.5(2)
C36 C35 C40 C39 0.4(3)
C15 C35 C40 C39 179.5(2)
C38 C39 C40 C35 -0.7(4)
C45 C39 C40 C35 -179.1(2)
C38 C37 C41 C42 -107.2(3)
C36 C37 C41 C42 72.2(3)
C38 C37 C41 C44 132.1(3)
C36 C37 C41 C44 -48.5(3)
C38 C37 C41 C43 13.5(4)
C36 C37 C41 C43 -167.1(3)
C38 C39 C45 C101 -83.0(10)
C40 C39 C45 C101 95.4(10)
C38 C39 C45 C46 125.7(6)
C40 C39 C45 C46 -55.9(7)
C38 C39 C45 C102 147.3(11)
C40 C39 C45 C102 -34.3(12)
C38 C39 C45 C47 0.1(7)
C40 C39 C45 C47 178.5(6)
C38 C39 C45 C100 38.3(9)
C40 C39 C45 C100 -143.3(9)
C38 C39 C45 C48 -117.1(5)
C40 C39 C45 C48 61.2(5)
C1 C20 C49 C54 64.6(3)
C19 C20 C49 C54 -116.5(3)
C1 C20 C49 C50 -114.5(3)
C19 C20 C49 C50 64.4(3)
C54 C49 C50 C51 0.8(4)
C20 C49 C50 C51 179.9(2)
C49 C50 C51 C52 -1.1(4)
C49 C50 C51 C59 177.5(3)
C50 C51 C52 C53 0.1(4)
C59 C51 C52 C53 -178.6(3)
C51 C52 C53 C54 1.3(4)
C51 C52 C53 C55 -178.4(3)
C50 C49 C54 C53 0.6(4)
C20 C49 C54 C53 -178.5(2)
C52 C53 C54 C49 -1.6(4)
C55 C53 C54 C49 178.1(3)
C52 C53 C55 C108 31.0(10)
C54 C53 C55 C108 -148.7(9)
C52 C53 C55 C57 -126.1(4)
C54 C53 C55 C57 54.2(5)
C52 C53 C55 C107 -161.5(6)
C54 C53 C55 C107 18.8(7)
C52 C53 C55 C56 7.3(6)
C54 C53 C55 C56 -172.4(5)
C52 C53 C55 C58 117.6(3)
C54 C53 C55 C58 -62.1(4)
C52 C53 C55 C106 -67.9(4)
C54 C53 C55 C106 112.4(4)
C50 C51 C59 C104 -55.9(6)
C52 C51 C59 C104 122.7(5)
C50 C51 C59 C62 -5.5(5)
C52 C51 C59 C62 173.1(4)
C50 C51 C59 C105 160.2(6)
C52 C51 C59 C105 -21.2(7)
C50 C51 C59 C60 130.6(5)
C52 C51 C59 C60 -50.8(5)
C50 C51 C59 C61 -118.7(3)
C52 C51 C59 C61 59.9(4)
C50 C51 C59 C103 53.4(4)
C52 C51 C59 C103 -128.1(3)
Zn1 O1 C64 C65 -88.7(3)
Zn1 O1 C64 C63 145.8(2)
C6 C5 C66 C67 82.6(3)
C4 C5 C66 C67 -95.5(3)
C6 C5 C66 C71 -103.2(3)
C4 C5 C66 C71 78.7(3)
C71 C66 C67 C68 -0.8(4)
C5 C66 C67 C68 173.4(2)
C66 C67 C68 C69 8.7(4)
C66 C67 C68 C82 -157.3(3)
C67 C68 C69 C70 -8.7(4)
C82 C68 C69 C70 159.2(2)
C67 C68 C69 C81 -157.3(2)
C82 C68 C69 C81 10.6(4)
C68 C69 C70 C75 -152.1(2)
C81 C69 C70 C75 0.4(3)
C68 C69 C70 C71 0.6(4)
C81 C69 C70 C71 153.1(2)
C69 C70 C71 C72 -159.9(2)
C75 C70 C71 C72 -10.4(3)
C69 C70 C71 C66 7.5(3)
C75 C70 C71 C66 157.0(2)
C67 C66 C71 C72 157.7(3)
C5 C66 C71 C72 -16.3(4)
C67 C66 C71 C70 -7.3(3)
C5 C66 C71 C70 178.7(2)
C70 C71 C72 C73 9.3(4)
C66 C71 C72 C73 -155.7(3)
C71 C72 C73 C74 -0.2(4)
C72 C73 C74 C75 -8.2(4)
C72 C73 C74 C88 158.3(3)
C73 C74 C75 C70 7.2(4)
C88 C74 C75 C70 -161.5(2)
C73 C74 C75 C76 158.0(2)
C88 C74 C75 C76 -10.7(4)
C69 C70 C75 C74 155.0(2)
C71 C70 C75 C74 2.3(4)
C69 C70 C75 C76 -0.2(3)
C71 C70 C75 C76 -152.9(2)
C74 C75 C76 C77 -1.5(4)
C70 C75 C76 C77 153.3(2)
C74 C75 C76 C81 -155.0(2)
C70 C75 C76 C81 -0.2(3)
C81 C76 C77 C78 -7.5(3)
C75 C76 C77 C78 -157.9(2)
C81 C76 C77 C89 161.8(2)
C75 C76 C77 C89 11.4(3)
C76 C77 C78 C79 7.8(3)
C89 C77 C78 C79 -159.8(3)
C77 C78 C79 C80 0.2(4)
C78 C79 C80 C81 -8.4(4)
C78 C79 C80 C83 156.8(3)
C79 C80 C81 C76 8.9(4)
C83 C80 C81 C76 -158.2(2)
C79 C80 C81 C69 156.5(2)
C83 C80 C81 C69 -10.6(4)
C77 C76 C81 C80 -0.9(4)
C75 C76 C81 C80 152.7(2)
C77 C76 C81 C69 -153.1(2)
C75 C76 C81 C69 0.4(3)
C68 C69 C81 C80 0.0(4)
C70 C69 C81 C80 -153.3(2)
C68 C69 C81 C76 152.7(2)
C70 C69 C81 C76 -0.5(3)
C69 C68 C82 C87 175.9(2)
C67 C68 C82 C87 -18.2(4)
C69 C68 C82 C83 -10.6(4)
C67 C68 C82 C83 155.3(3)
C87 C82 C83 C84 0.1(4)
C68 C82 C83 C84 -173.5(2)
C87 C82 C83 C80 173.8(2)
C68 C82 C83 C80 0.2(4)
C81 C80 C83 C84 -176.2(2)
C79 C80 C83 C84 18.8(4)
C81 C80 C83 C82 10.2(4)
C79 C80 C83 C82 -154.8(3)
C82 C83 C84 C85 -1.0(4)
C80 C83 C84 C85 -174.7(3)
C83 C84 C85 C86 1.1(5)
C84 C85 C86 C87 -0.1(5)
C85 C86 C87 C82 -0.8(5)
C83 C82 C87 C86 0.8(4)
C68 C82 C87 C86 174.5(3)
C75 C74 C88 C93 -169.6(2)
C73 C74 C88 C93 23.8(4)
C75 C74 C88 C89 12.9(3)
C73 C74 C88 C89 -153.7(3)
C93 C88 C89 C90 -2.6(4)
C74 C88 C89 C90 175.0(2)
C93 C88 C89 C77 178.9(2)
C74 C88 C89 C77 -3.5(4)
C76 C77 C89 C90 172.8(2)
C78 C77 C89 C90 -19.8(4)
C76 C77 C89 C88 -8.7(3)
C78 C77 C89 C88 158.8(3)
C88 C89 C90 C91 1.9(4)
C77 C89 C90 C91 -179.5(3)
C89 C90 C91 C92 0.0(5)
C90 C91 C92 C93 -1.2(5)
C91 C92 C93 C88 0.5(5)
C89 C88 C93 C92 1.4(4)
C74 C88 C93 C92 -176.2(3)
